data_4509433
loop_
_publ_author_name
'Kohmoto, Shigeo'
'Kuroda, Yu'
'Someya, Yasunobu'
'Kishikawa, Keiki'
'Masu, Hyuma'
'Yamaguchi, Kentaro'
'Azumaya, Isao'

_publ_section_title
;
 Hydrogen-Bonded Dimers of 3,5-Bis(hydroxymethyl)benzoic Acids: Novel
 Supramolecular Tectons
;
_journal_issue 8
_journal_name_full 'Crystal Growth &amp; Design'
_journal_page_first 3457
_journal_paper_doi 10.1021/cg9000347
_journal_volume 9
_journal_year 2009
_chemical_formula_sum 'C10 H12 O5'
_chemical_formula_weight 212.20
_chemical_name_systematic
;
 ?
;
_space_group_IT_number 14
_symmetry_cell_setting monoclinic
_symmetry_space_group_name_Hall '-P 2ybc'
_symmetry_space_group_name_H-M 'P 1 21/c 1'
_atom_sites_solution_hydrogens geom
_atom_sites_solution_primary direct
_atom_sites_solution_secondary difmap
_audit_creation_method SHELXL-97
_cell_angle_alpha 90.00
_cell_angle_beta 93.8180(10)
_cell_angle_gamma 90.00
_cell_formula_units_Z 4
_cell_length_a 4.3526(4)
_cell_length_b 16.5467(17)
_cell_length_c 13.4482(14)
_cell_measurement_reflns_used 1917
_cell_measurement_temperature 150
_cell_measurement_theta_max 28.02
_cell_measurement_theta_min 3.04
_cell_volume 966.41(17)
_computing_cell_refinement 'Bruker SMART'
_computing_data_collection 'Bruker SMART'
_computing_data_reduction 'Bruker SAINT'
_computing_molecular_graphics 'Bruker SHELXTL'
_computing_publication_material 'Bruker SHELXTL'
_computing_structure_refinement 'SHELXL-97 (Sheldrick, 1997)'
_computing_structure_solution 'SHELXS-97 (Sheldrick, 1990)'
_diffrn_ambient_temperature 150
_diffrn_detector_area_resol_mean 8.333
_diffrn_measured_fraction_theta_full 0.998
_diffrn_measured_fraction_theta_max 0.924
_diffrn_measurement_device_type 'Bruker Apex2 CCD area detector'
_diffrn_measurement_method 'phi and omega scans'
_diffrn_radiation_monochromator graphite
_diffrn_radiation_source 'fine-focus sealed tube'
_diffrn_radiation_type MoK\a
_diffrn_radiation_wavelength 0.71073
_diffrn_reflns_av_R_equivalents 0.0138
_diffrn_reflns_av_sigmaI/netI 0.0191
_diffrn_reflns_limit_h_max 5
_diffrn_reflns_limit_h_min -5
_diffrn_reflns_limit_k_max 21
_diffrn_reflns_limit_k_min -10
_diffrn_reflns_limit_l_max 16
_diffrn_reflns_limit_l_min -17
_diffrn_reflns_number 5295
_diffrn_reflns_theta_full 25.00
_diffrn_reflns_theta_max 28.15
_diffrn_reflns_theta_min 1.95
_exptl_absorpt_coefficient_mu 0.118
_exptl_absorpt_correction_T_max 0.9768
_exptl_absorpt_correction_T_min 0.9488
_exptl_absorpt_correction_type empirical
_exptl_absorpt_process_details 'SADABS Sheldrick 1996'
_exptl_crystal_colour colourless
_exptl_crystal_density_diffrn 1.458
_exptl_crystal_density_method 'not measured'
_exptl_crystal_description prismatic
_exptl_crystal_F_000 448
_exptl_crystal_size_max 0.45
_exptl_crystal_size_mid 0.20
_exptl_crystal_size_min 0.20
_refine_diff_density_max 0.315
_refine_diff_density_min -0.306
_refine_diff_density_rms 0.055
_refine_ls_extinction_method none
_refine_ls_goodness_of_fit_ref 1.510
_refine_ls_hydrogen_treatment constr
_refine_ls_matrix_type full
_refine_ls_number_parameters 140
_refine_ls_number_reflns 2182
_refine_ls_number_restraints 0
_refine_ls_restrained_S_all 1.510
_refine_ls_R_factor_all 0.0517
_refine_ls_R_factor_gt 0.0422
_refine_ls_shift/su_max 0.000
_refine_ls_shift/su_mean 0.000
_refine_ls_structure_factor_coef Fsqd
_refine_ls_weighting_details 'calc w=1/[\s^2^(Fo^2^)+(0.0568P)^2^+0.0000P] where P=(Fo^2^+2Fc^2^)/3'
_refine_ls_weighting_scheme calc
_refine_ls_wR_factor_gt 0.1246
_refine_ls_wR_factor_ref 0.1324
_reflns_number_gt 1758
_reflns_number_total 2182
_reflns_threshold_expression >2sigma(I)
_cod_data_source_file cg9000347sup1.cif
_cod_data_source_block 1(a0601061mas)
_cod_depositor_comments
;
The following automatic conversions were performed:

'_symmetry_cell_setting' value 'Monoclinic' changed to 'monoclinic'
according to /home/saulius/struct/CIF-dictionaries/cif_core.dic
dictionary named 'cif_core.dic' version 2.4.2 from 2011-04-26.

Automatic conversion script
Id: cif_fix_values 1891 2012-01-12 08:04:46Z andrius 
;
_cod_original_sg_symbol_H-M P2(1)/c
_cod_database_code 4509433

loop_
_symmetry_equiv_pos_as_xyz
'x, y, z'
'-x, y+1/2, -z+1/2'
'-x, -y, -z'
'x, -y-1/2, z-1/2'

loop_
_atom_site_label
_atom_site_type_symbol
_atom_site_fract_x
_atom_site_fract_y
_atom_site_fract_z
_atom_site_U_iso_or_equiv
_atom_site_adp_type
_atom_site_occupancy
_atom_site_symmetry_multiplicity
_atom_site_calc_flag
_atom_site_refinement_flags
C3 C 1.0048(3) 0.74673(8) 0.79101(9) 0.0191(3) Uani 1 1 d .
C1 C 0.7308(3) 0.82021(8) 0.91191(10) 0.0200(3) Uani 1 1 d .
C4 C 0.9347(3) 0.67484(8) 0.83976(10) 0.0189(3) Uani 1 1 d .
C10 C 0.6964(3) 0.59704(8) 0.97873(10) 0.0230(3) Uani 1 1 d .
H10A H 0.4830 0.5799 0.9590 0.028 Uiso 1 1 calc R
H10B H 0.8371 0.5542 0.9576 0.028 Uiso 1 1 calc R
C2 C 0.9043(3) 0.81889(8) 0.82809(10) 0.0197(3) Uani 1 1 d .
H2 H 0.9532 0.8682 0.7965 0.024 Uiso 1 1 calc R
C5 C 0.7651(3) 0.67496(8) 0.92516(10) 0.0191(3) Uani 1 1 d .
C6 C 0.6618(3) 0.74857(8) 0.95925(10) 0.0205(3) Uani 1 1 d .
H6 H 0.5422 0.7500 1.0158 0.025 Uiso 1 1 calc R
C7 C 0.6249(3) 0.89838(8) 0.94970(10) 0.0225(3) Uani 1 1 d .
C8 C 1.1874(3) 0.74294(8) 0.69869(10) 0.0246(3) Uani 1 1 d .
H8A H 1.3868 0.7159 0.7158 0.030 Uiso 1 1 calc R
H8B H 1.0727 0.7099 0.6472 0.030 Uiso 1 1 calc R
C9 C 0.8308(4) 0.55034(9) 0.75514(12) 0.0361(4) Uani 1 1 d .
H9A H 0.6620 0.5408 0.7984 0.054 Uiso 1 1 calc R
H9B H 0.9304 0.4989 0.7410 0.054 Uiso 1 1 calc R
H9C H 0.7490 0.5749 0.6925 0.054 Uiso 1 1 calc R
O4 O 1.0524(2) 0.60395(6) 0.80425(7) 0.0259(3) Uani 1 1 d .
O5 O 0.7305(2) 0.60506(6) 1.08460(7) 0.0237(3) Uani 1 1 d .
H5 H 0.5662 0.6230 1.1056 0.035 Uiso 1 1 calc R
O1 O 0.4571(3) 0.89624(6) 1.02478(8) 0.0344(3) Uani 1 1 d .
H1 H 0.4244 0.9436 1.0440 0.052 Uiso 1 1 calc R
O3 O 1.2435(2) 0.82075(6) 0.65886(8) 0.0279(3) Uani 1 1 d .
H3 H 1.0756 0.8419 0.6384 0.042 Uiso 1 1 calc R
O2 O 0.6997(3) 0.96295(6) 0.90860(8) 0.0360(3) Uani 1 1 d .

loop_
_atom_site_aniso_label
_atom_site_aniso_U_11
_atom_site_aniso_U_22
_atom_site_aniso_U_33
_atom_site_aniso_U_23
_atom_site_aniso_U_13
_atom_site_aniso_U_12
C3 0.0179(7) 0.0201(7) 0.0194(7) -0.0003(5) 0.0015(5) 0.0003(5)
C1 0.0253(7) 0.0149(7) 0.0198(7) -0.0004(5) 0.0017(5) 0.0007(5)
C4 0.0193(7) 0.0152(7) 0.0221(7) -0.0026(5) 0.0011(5) 0.0033(5)
C10 0.0297(8) 0.0158(7) 0.0237(7) 0.0008(5) 0.0042(6) -0.0003(6)
C2 0.0239(7) 0.0156(6) 0.0195(7) 0.0024(5) 0.0022(5) -0.0010(5)
C5 0.0202(7) 0.0145(7) 0.0224(7) 0.0004(5) 0.0006(5) 0.0001(5)
C6 0.0249(7) 0.0178(7) 0.0192(6) 0.0010(5) 0.0048(5) 0.0003(5)
C7 0.0316(8) 0.0161(7) 0.0203(7) 0.0001(5) 0.0055(6) -0.0002(6)
C8 0.0252(7) 0.0243(8) 0.0250(7) 0.0008(6) 0.0071(6) 0.0032(6)
C9 0.0421(10) 0.0276(9) 0.0388(9) -0.0157(7) 0.0035(7) 0.0009(7)
O4 0.0265(6) 0.0168(5) 0.0350(6) -0.0052(4) 0.0068(4) 0.0045(4)
O5 0.0261(6) 0.0216(5) 0.0238(5) 0.0035(4) 0.0061(4) 0.0017(4)
O1 0.0550(8) 0.0192(5) 0.0317(6) -0.0027(5) 0.0217(5) 0.0040(5)
O3 0.0251(6) 0.0300(6) 0.0295(6) 0.0081(4) 0.0090(4) 0.0015(4)
O2 0.0592(8) 0.0147(5) 0.0362(6) 0.0030(5) 0.0199(5) 0.0006(5)

loop_
_atom_type_symbol
_atom_type_description
_atom_type_scat_dispersion_real
_atom_type_scat_dispersion_imag
_atom_type_scat_source
C C 0.0033 0.0016 'International Tables Vol C Tables 4.2.6.8 and 6.1.1.4'
H H 0.0000 0.0000 'International Tables Vol C Tables 4.2.6.8 and 6.1.1.4'
O O 0.0106 0.0060 'International Tables Vol C Tables 4.2.6.8 and 6.1.1.4'

loop_
_geom_angle_atom_site_label_1
_geom_angle_atom_site_label_2
_geom_angle_atom_site_label_3
_geom_angle
C2 C3 C4 118.85(12)
C2 C3 C8 121.87(12)
C4 C3 C8 119.28(12)
C6 C1 C2 120.10(12)
C6 C1 C7 120.59(12)
C2 C1 C7 119.31(12)
O4 C4 C3 117.57(12)
O4 C4 C5 120.79(12)
C3 C4 C5 121.55(12)
O5 C10 C5 112.58(11)
O5 C10 H10A 109.1
C5 C10 H10A 109.1
O5 C10 H10B 109.1
C5 C10 H10B 109.1
H10A C10 H10B 107.8
C3 C2 C1 120.49(12)
C3 C2 H2 119.8
C1 C2 H2 119.8
C6 C5 C4 118.08(12)
C6 C5 C10 120.75(12)
C4 C5 C10 121.17(12)
C5 C6 C1 120.92(12)
C5 C6 H6 119.5
C1 C6 H6 119.5
O2 C7 O1 123.14(12)
O2 C7 C1 119.88(12)
O1 C7 C1 116.97(12)
O3 C8 C3 112.50(11)
O3 C8 H8A 109.1
C3 C8 H8A 109.1
O3 C8 H8B 109.1
C3 C8 H8B 109.1
H8A C8 H8B 107.8
O4 C9 H9A 109.5
O4 C9 H9B 109.5
H9A C9 H9B 109.5
O4 C9 H9C 109.5
H9A C9 H9C 109.5
H9B C9 H9C 109.5
C4 O4 C9 115.52(11)
C10 O5 H5 109.5
C7 O1 H1 109.5
C8 O3 H3 109.5

loop_
_geom_bond_atom_site_label_1
_geom_bond_atom_site_label_2
_geom_bond_distance
C3 C2 1.3763(18)
C3 C4 1.4017(18)
C3 C8 1.5194(18)
C1 C6 1.3877(17)
C1 C2 1.3981(19)
C1 C7 1.4749(17)
C4 O4 1.3779(15)
C4 C5 1.4060(19)
C10 O5 1.4279(17)
C10 C5 1.5164(17)
C10 H10A 0.9900
C10 H10B 0.9900
C2 H2 0.9500
C5 C6 1.3867(17)
C6 H6 0.9500
C7 O2 1.2559(15)
C7 O1 1.2854(16)
C8 O3 1.4219(16)
C8 H8A 0.9900
C8 H8B 0.9900
C9 O4 1.4382(18)
C9 H9A 0.9800
C9 H9B 0.9800
C9 H9C 0.9800
O5 H5 0.8400
O1 H1 0.8400
O3 H3 0.8400
